data_1563056
loop_
_publ_author_name
'Gulay, L.D.'
'Daszkiewicz, M.'
'Shemet, V.Ya.'

_publ_section_title
;
 Crystal structure of \\sim RCu3S3 and \\sim RCuTe2 (R=Gd--Lu) compounds
;
_journal_name_full 'Journal of Solid State Chemistry'
_journal_page_first 142
_journal_page_last 148
_journal_paper_doi 10.1016/j.jssc.2011.12.004
_journal_volume 186
_journal_year 2012
_chemical_formula_moiety 'Cu0.78 Te2 Tm1.07'
_chemical_formula_sum 'Cu0.78 Te2 Tm1.07'
_chemical_formula_weight 485.525
_space_group_IT_number 164
_space_group_name_Hall '-P 3 2"'
_space_group_name_H-M_alt 'P -3 m 1'
_symmetry_cell_setting hexagonal
_symmetry_space_group_name_Hall '-P 3 2"'
_symmetry_space_group_name_H-M 'P -3 m 1'
_atom_sites_solution_hydrogens .
_atom_sites_solution_primary direct
_atom_sites_solution_secondary difmap
_audit_creation_method SHELXL-97
_cell_angle_alpha 90.00
_cell_angle_beta 90.00
_cell_angle_gamma 120.00
_cell_formula_units_Z 1
_cell_length_a 4.2610(6)
_cell_length_b 4.2610(6)
_cell_length_c 6.904(1)
_cell_measurement_reflns_used 111
_cell_measurement_temperature 295(2)
_cell_measurement_theta_max 27.04
_cell_measurement_theta_min 5.53
_cell_volume 108.56(3)
_computing_cell_refinement 'CrysAlis RED'
_computing_data_collection 'CrysAlis CCD (Oxford Diffraction, 2009)'
_computing_data_reduction 'CrysAlis RED'
_computing_structure_refinement 'SHELXL-97 (Sheldrick, 1997)'
_computing_structure_solution 'SHELXS-97 (Sheldrick, 1997)'
_diffrn_ambient_temperature 295(2)
_diffrn_detector_area_resol_mean '1024x1024 with blocks 2x2, 33.133pixel/mm'
_diffrn_measured_fraction_theta_full 0.983
_diffrn_measured_fraction_theta_max 0.983
_diffrn_measurement_device_type 'KUMA KM-4 with area CCD detector'
_diffrn_measurement_method \w-scan
_diffrn_radiation_monochromator graphite
_diffrn_radiation_source 'fine-focus sealed tube'
_diffrn_radiation_type MoK\a
_diffrn_radiation_wavelength 0.71073
_diffrn_reflns_av_R_equivalents 0.1060
_diffrn_reflns_av_sigmaI/netI 0.0409
_diffrn_reflns_limit_h_max 5
_diffrn_reflns_limit_h_min -5
_diffrn_reflns_limit_k_max 5
_diffrn_reflns_limit_k_min -5
_diffrn_reflns_limit_l_max 8
_diffrn_reflns_limit_l_min -8
_diffrn_reflns_number 1316
_diffrn_reflns_theta_full 27.04
_diffrn_reflns_theta_max 27.04
_diffrn_reflns_theta_min 5.53
_diffrn_standards_interval_count .
_diffrn_standards_interval_time .
_diffrn_standards_number 0
_exptl_absorpt_coefficient_mu 38.137
_exptl_absorpt_correction_T_max 0.241
_exptl_absorpt_correction_T_min 0.153
_exptl_absorpt_correction_type numerical
_exptl_absorpt_process_details 'CrysAlis (Oxford Diffraction, 2009)'
_exptl_crystal_colour black
_exptl_crystal_density_diffrn 7.460
_exptl_crystal_density_method 'not measured'
_exptl_crystal_description prism
_exptl_crystal_F_000 202
_exptl_crystal_size_max 0.07
_exptl_crystal_size_mid 0.04
_exptl_crystal_size_min 0.04
_refine_diff_density_max 3.536
_refine_diff_density_min -1.626
_refine_diff_density_rms 0.492
_refine_ls_extinction_method none
_refine_ls_goodness_of_fit_ref 1.216
_refine_ls_hydrogen_treatment .
_refine_ls_matrix_type full
_refine_ls_number_parameters 11
_refine_ls_number_reflns 116
_refine_ls_number_restraints 0
_refine_ls_restrained_S_all 1.216
_refine_ls_R_factor_all 0.0412
_refine_ls_R_factor_gt 0.0399
_refine_ls_shift/su_max <0.001
_refine_ls_shift/su_mean <0.001
_refine_ls_structure_factor_coef Fsqd
_refine_ls_weighting_details 'calc w=1/[\s^2^(Fo^2^)+(0.0394P)^2^+1.8398P] where P=(Fo^2^+2Fc^2^)/3'
_refine_ls_weighting_scheme calc
_refine_ls_wR_factor_gt 0.0910
_refine_ls_wR_factor_ref 0.0917
_reflns_number_gt 111
_reflns_number_total 116
_reflns_threshold_expression >2sigma(I)
_cod_data_source_file JSSC-2012-186-142.CIF
_cod_data_source_block tm
_cod_database_code 1563056

loop_
_symmetry_equiv_pos_as_xyz
'x, y, z'
'-y, x-y, z'
'-x+y, -x, z'
'y, x, -z'
'x-y, -y, -z'
'-x, -x+y, -z'
'-x, -y, -z'
'y, -x+y, -z'
'x-y, x, -z'
'-y, -x, z'
'-x+y, y, z'
'x, x-y, z'

loop_
_atom_site_label
_atom_site_type_symbol
_atom_site_fract_x
_atom_site_fract_y
_atom_site_fract_z
_atom_site_U_iso_or_equiv
_atom_site_adp_type
_atom_site_occupancy
_atom_site_symmetry_multiplicity
_atom_site_calc_flag
_atom_site_refinement_flags
_atom_site_disorder_assembly
_atom_site_disorder_group
Tm1 Tm 0.0000 0.0000 0.0000 0.0183(6) Uani 1 12 d S . .
Tm2 Tm 0.0000 0.0000 0.5000 0.038(7) Uani 0.07 12 d SP . .
Cu Cu 0.3333 0.6667 0.6371(13) 0.021(2) Uani 0.39 6 d SP . .
Te Te 0.3333 0.6667 0.2571(2) 0.0142(6) Uani 1 6 d S . .

loop_
_atom_site_aniso_label
_atom_site_aniso_U_11
_atom_site_aniso_U_22
_atom_site_aniso_U_33
_atom_site_aniso_U_23
_atom_site_aniso_U_13
_atom_site_aniso_U_12
Tm1 0.0125(7) 0.0125(7) 0.0300(11) 0.000 0.000 0.0062(3)
Tm2 0.037(11) 0.037(11) 0.038(17) 0.000 0.000 0.019(5)
Cu 0.020(3) 0.020(3) 0.023(5) 0.000 0.000 0.0101(15)
Te 0.0127(7) 0.0127(7) 0.0174(10) 0.000 0.000 0.0063(3)

loop_
_atom_type_symbol
_atom_type_description
_atom_type_scat_dispersion_real
_atom_type_scat_dispersion_imag
_atom_type_scat_source
Cu Cu 0.3201 1.2651 'International Tables Vol C Tables 4.2.6.8 and 6.1.1.4'
Te Te -0.5308 1.6751 'International Tables Vol C Tables 4.2.6.8 and 6.1.1.4'
Tm Tm -0.3139 5.2483 'International Tables Vol C Tables 4.2.6.8 and 6.1.1.4'

loop_
_geom_angle_atom_site_label_1
_geom_angle_atom_site_label_2
_geom_angle_atom_site_label_3
_geom_angle
_geom_angle_site_symmetry_1
_geom_angle_site_symmetry_3
Te Tm1 Te 180.00(5) . 7
Te Tm1 Te 90.78(4) . 7_565
Te Tm1 Te 89.22(4) 7 7_565
Te Tm1 Te 89.22(4) . 1_545
Te Tm1 Te 90.78(4) 7 1_545
Te Tm1 Te 180.00(5) 7_565 1_545
Te Tm1 Te 90.78(4) . 7_665
Te Tm1 Te 89.22(4) 7 7_665
Te Tm1 Te 89.22(4) 7_565 7_665
Te Tm1 Te 90.78(4) 1_545 7_665
Te Tm1 Te 89.22(4) . 1_445
Te Tm1 Te 90.78(4) 7 1_445
Te Tm1 Te 90.78(4) 7_565 1_445
Te Tm1 Te 89.22(4) 1_545 1_445
Te Tm1 Te 180.0 7_665 1_445
Te Tm1 Tm2 54.18(3) . .
Te Tm1 Tm2 125.82(3) 7 .
Te Tm1 Tm2 125.82(3) 7_565 .
Te Tm1 Tm2 54.18(3) 1_545 .
Te Tm1 Tm2 125.82(3) 7_665 .
Te Tm1 Tm2 54.18(3) 1_445 .
Te Tm1 Tm2 125.82(3) . 1_554
Te Tm1 Tm2 54.18(3) 7 1_554
Te Tm1 Tm2 54.18(3) 7_565 1_554
Te Tm1 Tm2 125.82(3) 1_545 1_554
Te Tm1 Tm2 54.18(3) 7_665 1_554
Te Tm1 Tm2 125.82(3) 1_445 1_554
Tm2 Tm1 Tm2 180.0 . 1_554
Cu Tm2 Cu 180.0(4) 7_566 1_545
Cu Tm2 Cu 72.15(19) 7_566 .
Cu Tm2 Cu 107.85(19) 1_545 .
Cu Tm2 Cu 107.85(19) 7_566 7_556
Cu Tm2 Cu 72.15(19) 1_545 7_556
Cu Tm2 Cu 180.0 . 7_556
Cu Tm2 Cu 107.85(19) 7_566 7_666
Cu Tm2 Cu 72.15(19) 1_545 7_666
Cu Tm2 Cu 72.15(19) . 7_666
Cu Tm2 Cu 107.85(19) 7_556 7_666
Cu Tm2 Cu 72.15(19) 7_566 1_445
Cu Tm2 Cu 107.85(19) 1_545 1_445
Cu Tm2 Cu 107.85(19) . 1_445
Cu Tm2 Cu 72.15(19) 7_556 1_445
Cu Tm2 Cu 180.0 7_666 1_445
Cu Tm2 Te 126.00(8) 7_566 7_666
Cu Tm2 Te 54.00(8) 1_545 7_666
Cu Tm2 Te 54.00(8) . 7_666
Cu Tm2 Te 126.00(8) 7_556 7_666
Cu Tm2 Te 55.32(18) 7_666 7_666
Cu Tm2 Te 124.68(18) 1_445 7_666
Cu Tm2 Te 54.00(8) 7_566 1_445
Cu Tm2 Te 126.00(8) 1_545 1_445
Cu Tm2 Te 126.00(8) . 1_445
Cu Tm2 Te 54.00(8) 7_556 1_445
Cu Tm2 Te 124.68(18) 7_666 1_445
Cu Tm2 Te 55.32(18) 1_445 1_445
Te Tm2 Te 180.0 7_666 1_445
Cu Tm2 Te 55.32(18) 7_566 7_566
Cu Tm2 Te 124.68(18) 1_545 7_566
Cu Tm2 Te 54.00(8) . 7_566
Cu Tm2 Te 126.00(8) 7_556 7_566
Cu Tm2 Te 126.00(8) 7_666 7_566
Cu Tm2 Te 54.00(8) 1_445 7_566
Te Tm2 Te 91.39(4) 7_666 7_566
Te Tm2 Te 88.61(4) 1_445 7_566
Cu Tm2 Te 124.68(18) 7_566 1_545
Cu Tm2 Te 55.32(18) 1_545 1_545
Cu Tm2 Te 126.00(8) . 1_545
Cu Tm2 Te 54.00(8) 7_556 1_545
Cu Tm2 Te 54.00(8) 7_666 1_545
Cu Tm2 Te 126.00(8) 1_445 1_545
Te Tm2 Te 88.61(4) 7_666 1_545
Te Tm2 Te 91.39(4) 1_445 1_545
Te Tm2 Te 180.0 7_566 1_545
Cu Tm2 Te 126.00(8) 7_566 7_556
Cu Tm2 Te 54.00(8) 1_545 7_556
Cu Tm2 Te 124.68(18) . 7_556
Cu Tm2 Te 55.32(18) 7_556 7_556
Cu Tm2 Te 126.00(8) 7_666 7_556
Cu Tm2 Te 54.00(8) 1_445 7_556
Te Tm2 Te 91.39(4) 7_666 7_556
Te Tm2 Te 88.61(4) 1_445 7_556
Te Tm2 Te 91.39(4) 7_566 7_556
Te Tm2 Te 88.61(4) 1_545 7_556
Cu Tm2 Te 54.00(8) 7_566 .
Cu Tm2 Te 126.00(8) 1_545 .
Cu Tm2 Te 55.32(18) . .
Cu Tm2 Te 124.68(18) 7_556 .
Cu Tm2 Te 54.00(8) 7_666 .
Cu Tm2 Te 126.00(8) 1_445 .
Te Tm2 Te 88.61(4) 7_666 .
Te Tm2 Te 91.39(4) 1_445 .
Te Tm2 Te 88.61(4) 7_566 .
Te Tm2 Te 91.39(4) 1_545 .
Te Tm2 Te 180.0 7_556 .
Te Cu Te 112.24(17) 7_676 7_566
Te Cu Te 112.24(17) 7_676 7_666
Te Cu Te 112.24(17) 7_566 7_666
Te Cu Te 106.53(19) 7_676 .
Te Cu Te 106.53(19) 7_566 .
Te Cu Te 106.53(19) 7_666 .
Te Cu Tm2 69.81(2) 7_676 1_565
Te Cu Tm2 69.81(2) 7_566 1_565
Te Cu Tm2 175.5(4) 7_666 1_565
Te Cu Tm2 68.96(18) . 1_565
Te Cu Tm2 175.5(4) 7_676 .
Te Cu Tm2 69.81(2) 7_566 .
Te Cu Tm2 69.81(2) 7_666 .
Te Cu Tm2 68.96(18) . .
Tm2 Cu Tm2 107.85(19) 1_565 .
Te Cu Tm2 69.81(2) 7_676 1_665
Te Cu Tm2 175.5(4) 7_566 1_665
Te Cu Tm2 69.81(2) 7_666 1_665
Te Cu Tm2 68.96(18) . 1_665
Tm2 Cu Tm2 107.85(19) 1_565 1_665
Tm2 Cu Tm2 107.85(19) . 1_665
Cu Te Cu 112.24(17) 7_676 7_566
Cu Te Cu 112.24(17) 7_676 7_666
Cu Te Cu 112.24(17) 7_566 7_666
Cu Te Cu 73.47(19) 7_676 .
Cu Te Cu 73.47(19) 7_566 .
Cu Te Cu 73.47(19) 7_666 .
Cu Te Tm2 56.20(10) 7_676 1_665
Cu Te Tm2 129.2(2) 7_566 1_665
Cu Te Tm2 56.20(10) 7_666 1_665
Cu Te Tm2 55.72(3) . 1_665
Cu Te Tm2 56.20(10) 7_676 1_565
Cu Te Tm2 56.20(10) 7_566 1_565
Cu Te Tm2 129.2(2) 7_666 1_565
Cu Te Tm2 55.72(3) . 1_565
Tm2 Te Tm2 91.39(4) 1_665 1_565
Cu Te Tm2 129.2(2) 7_676 .
Cu Te Tm2 56.20(10) 7_566 .
Cu Te Tm2 56.20(10) 7_666 .
Cu Te Tm2 55.72(3) . .
Tm2 Te Tm2 91.39(4) 1_665 .
Tm2 Te Tm2 91.39(4) 1_565 .
Cu Te Tm1 160.7(2) 7_676 .
Cu Te Tm1 77.16(13) 7_566 .
Cu Te Tm1 77.16(13) 7_666 .
Cu Te Tm1 125.82(3) . .
Tm2 Te Tm1 131.652(5) 1_665 .
Tm2 Te Tm1 131.652(4) 1_565 .
Tm2 Te Tm1 70.093(13) . .
Cu Te Tm1 77.16(13) 7_676 1_565
Cu Te Tm1 77.16(13) 7_566 1_565
Cu Te Tm1 160.7(2) 7_666 1_565
Cu Te Tm1 125.82(3) . 1_565
Tm2 Te Tm1 131.652(5) 1_665 1_565
Tm2 Te Tm1 70.093(13) 1_565 1_565
Tm2 Te Tm1 131.652(5) . 1_565
Tm1 Te Tm1 89.22(4) . 1_565
Cu Te Tm1 77.16(13) 7_676 1_665
Cu Te Tm1 160.7(2) 7_566 1_665
Cu Te Tm1 77.16(13) 7_666 1_665
Cu Te Tm1 125.82(3) . 1_665
Tm2 Te Tm1 70.093(13) 1_665 1_665
Tm2 Te Tm1 131.652(5) 1_565 1_665
Tm2 Te Tm1 131.652(4) . 1_665
Tm1 Te Tm1 89.22(4) . 1_665
Tm1 Te Tm1 89.22(4) 1_565 1_665

loop_
_geom_bond_atom_site_label_1
_geom_bond_atom_site_label_2
_geom_bond_distance
_geom_bond_site_symmetry_2
Tm1 Te 3.0337(10) .
Tm1 Te 3.0337(10) 7
Tm1 Te 3.0337(10) 7_565
Tm1 Te 3.0337(10) 1_545
Tm1 Te 3.0337(10) 7_665
Tm1 Te 3.0337(10) 1_445
Tm1 Tm2 3.4520(7) .
Tm1 Tm2 3.4520(7) 1_554
Tm2 Cu 2.636(3) 7_566
Tm2 Cu 2.636(3) 1_545
Tm2 Cu 2.636(3) .
Tm2 Cu 2.636(3) 7_556
Tm2 Cu 2.636(3) 7_666
Tm2 Cu 2.636(3) 1_445
Tm2 Te 2.9772(10) 7_666
Tm2 Te 2.9772(10) 1_445
Tm2 Te 2.9772(10) 7_566
Tm2 Te 2.9772(10) 1_545
Tm2 Te 2.9772(10) 7_556
Tm2 Te 2.9772(10) .
Cu Te 2.566(3) 7_676
Cu Te 2.566(3) 7_566
Cu Te 2.566(3) 7_666
Cu Te 2.623(9) .
Cu Tm2 2.636(3) 1_565
Cu Tm2 2.636(3) 1_665
Te Cu 2.566(3) 7_676
Te Cu 2.566(3) 7_566
Te Cu 2.566(3) 7_666
Te Tm2 2.9772(10) 1_665
Te Tm2 2.9772(10) 1_565
Te Tm1 3.0337(10) 1_565
Te Tm1 3.0337(10) 1_665
